data_4085109
loop_
_publ_author_name
'Frasco, Daniel A.'
'Sommer, Roger D.'
'Ison, Elon A.'

_publ_section_title
;
 ortho-C--H Activation of Thiobenzoic Acid: Synthesis, Characterization,
 and Reactivity of Iridium Thiobenzoate Complexes
;
_journal_issue 1
_journal_name_full Organometallics
_journal_page_first 275
_journal_paper_doi 10.1021/om501115u
_journal_volume 34
_journal_year 2015
_chemical_formula_moiety 'C35 H41 Ir2 O2 S2, C F3 O3 S'
_chemical_formula_sum 'C36 H41 F3 Ir2 O5 S3'
_chemical_formula_weight 1091.27
_chemical_name_common 6-8
_space_group_crystal_system triclinic
_space_group_IT_number 2
_space_group_name_Hall '-P 1'
_space_group_name_H-M_alt 'P -1'
_symmetry_space_group_name_Hall '-P 1'
_symmetry_space_group_name_H-M 'P -1'
_atom_sites_solution_hydrogens geom
_cell_angle_alpha 91.642(2)
_cell_angle_beta 106.9960(10)
_cell_angle_gamma 100.0630(10)
_cell_formula_units_Z 2
_cell_length_a 10.4451(3)
_cell_length_b 11.2528(3)
_cell_length_c 16.5796(5)
_cell_measurement_reflns_used 9162
_cell_measurement_temperature 110.(2)
_cell_measurement_theta_max 36.4420
_cell_measurement_theta_min 2.3384
_cell_volume 1828.34(9)
_computing_cell_refinement 'SAINT V8.34A (Bruker AXS Inc., 2013)'
_computing_data_collection 'Bruker Instrument Service v2013.12.0.0'
_computing_data_reduction 'SAINT V8.34A (Bruker AXS Inc., 2013)'
_computing_structure_refinement 'SHELXL-2014 (Sheldrick, 2014)'
_diffrn_ambient_temperature 110.(2)
_diffrn_detector_area_resol_mean 8.3333
_diffrn_measured_fraction_theta_full 0.999
_diffrn_measured_fraction_theta_max 0.999
_diffrn_measurement_device_type 'Bruker-Nonius X8 Kappa APEX II'
_diffrn_measurement_method 'phi and omega scans'
_diffrn_radiation_monochromator graphite
_diffrn_radiation_type MoK\a
_diffrn_radiation_wavelength 0.71073
_diffrn_reflns_av_R_equivalents 0.0299
_diffrn_reflns_av_unetI/netI 0.0189
_diffrn_reflns_limit_h_max 17
_diffrn_reflns_limit_h_min -17
_diffrn_reflns_limit_k_max 18
_diffrn_reflns_limit_k_min -18
_diffrn_reflns_limit_l_max 27
_diffrn_reflns_limit_l_min -27
_diffrn_reflns_number 141954
_diffrn_reflns_theta_full 36.49
_diffrn_reflns_theta_max 36.49
_diffrn_reflns_theta_min 1.85
_diffrn_source 'fine-focus sealed tube'
_exptl_absorpt_coefficient_mu 7.499
_exptl_absorpt_correction_T_max 0.44
_exptl_absorpt_correction_T_min 0.15
_exptl_absorpt_correction_type multi-scan
_exptl_absorpt_process_details 'SADABS V2014/2 (Bruker AXS Inc.)'
_exptl_crystal_colour yellow
_exptl_crystal_density_diffrn 1.982
_exptl_crystal_density_method 'not measured'
_exptl_crystal_description block
_exptl_crystal_F_000 1052
_exptl_crystal_size_max 0.326
_exptl_crystal_size_mid 0.213
_exptl_crystal_size_min 0.132
_refine_diff_density_max 1.753
_refine_diff_density_min -0.858
_refine_ls_extinction_method none
_refine_ls_goodness_of_fit_ref 1.019
_refine_ls_hydrogen_treatment constr
_refine_ls_matrix_type full
_refine_ls_number_parameters 453
_refine_ls_number_reflns 17908
_refine_ls_number_restraints 0
_refine_ls_restrained_S_all 1.019
_refine_ls_R_factor_all 0.0217
_refine_ls_R_factor_gt 0.0165
_refine_ls_shift/su_max 0.003
_refine_ls_shift/su_mean 0.000
_refine_ls_structure_factor_coef Fsqd
_refine_ls_weighting_details 'w=1/[\s^2^(Fo^2^)+(0.0172P)^2^+0.8160P] where P=(Fo^2^+2Fc^2^)/3'
_refine_ls_weighting_scheme calc
_refine_ls_wR_factor_gt 0.0359
_refine_ls_wR_factor_ref 0.0371
_reflns_number_gt 15677
_reflns_number_total 17908
_reflns_threshold_expression 'I > 2\s(I)'
_cod_data_source_file om501115u_si_002.cif
_cod_data_source_block IV
_cod_depositor_comments 'Adding full bibliography for 4085106--4085109.cif.'
_cod_database_code 4085109

loop_
_space_group_symop_operation_xyz
'x, y, z'
'-x, -y, -z'

loop_
_atom_site_type_symbol
_atom_site_label
_atom_site_fract_x
_atom_site_fract_y
_atom_site_fract_z
_atom_site_U_iso_or_equiv
_atom_site_adp_type
_atom_site_calc_flag
_atom_site_refinement_flags_adp
_atom_site_refinement_flags_posn
_atom_site_occupancy
Ir Ir1 0.26817(2) 0.31469(2) 0.18824(2) 0.0085(10) Uani d . . 1
Ir Ir2 0.14847(2) 0.28733(2) 0.37166(2) 0.00852(10) Uani d . . 1
S S1 0.07224(3) 0.25319(3) 0.22565(2) 0.01048(5) Uani d . . 1
S S2 0.35153(3) 0.36220(3) 0.33973(2) 0.01057(5) Uani d . . 1
S S3 0.28974(5) 0.17050(4) -0.21190(3) 0.02241(8) Uani d . . 1
F F1 0.44148(15) 0.25840(12) -0.05835(8) 0.0434(3) Uani d . . 1
F F2 0.34577(16) 0.07163(13) -0.06742(8) 0.0455(3) Uani d . . 1
F F3 0.51800(14) 0.12187(15) -0.11298(9) 0.0494(4) Uani d . . 1
O O1 0.56749(12) 0.26355(12) 0.40282(8) 0.0241(2) Uani d . . 1
O O2 -0.14852(12) 0.34441(12) 0.14669(8) 0.0237(2) Uani d . . 1
O O3 0.26508(16) 0.05198(12) -0.25494(9) 0.0330(3) Uani d . . 1
O O4 0.36847(19) 0.26406(14) -0.24384(10) 0.0452(4) Uani d . . 1
O O5 0.17444(19) 0.2004(2) -0.19187(13) 0.0574(5) Uani d . . 1
C C21 0.20608(15) 0.37317(13) 0.49919(8) 0.0124(2) Uani d . . 1
C C22 0.13294(15) 0.45239(12) 0.44273(9) 0.0132(2) Uani d . . 1
C C23 -0.00142(15) 0.38754(13) 0.40318(9) 0.0131(2) Uani d . . 1
C C28 -0.11687(17) 0.43504(16) 0.34540(10) 0.0197(3) Uani d . . 1
H H28A -0.1789 0.4523 0.3767 0.029 Uiso calc U R 1
H H28B -0.1665 0.3743 0.298 0.029 Uiso calc U R 1
H H28C -0.0809 0.5096 0.3237 0.029 Uiso calc U R 1
C C19 -0.01441(15) 0.26686(13) 0.43298(9) 0.0125(2) Uani d . . 1
C C20 0.11269(14) 0.26159(12) 0.49531(8) 0.0119(2) Uani d . . 1
C C25 0.14321(17) 0.16001(14) 0.54919(10) 0.0176(3) Uani d . . 1
H H25A 0.1201 0.1726 0.6016 0.026 Uiso calc U R 1
H H25B 0.2405 0.1574 0.5629 0.026 Uiso calc U R 1
H H25C 0.0891 0.0833 0.5185 0.026 Uiso calc U R 1
C C24 -0.14293(15) 0.17299(14) 0.41080(10) 0.0173(3) Uani d . . 1
H H24A -0.1199 0.0925 0.4187 0.026 Uiso calc U R 1
H H24B -0.1954 0.1765 0.3516 0.026 Uiso calc U R 1
H H24C -0.1975 0.1886 0.4476 0.026 Uiso calc U R 1
C C27 0.18957(19) 0.58005(13) 0.43058(10) 0.0207(3) Uani d . . 1
H H27A 0.1426 0.5995 0.3736 0.031 Uiso calc U R 1
H H27B 0.2873 0.5887 0.4376 0.031 Uiso calc U R 1
H H27C 0.1759 0.6355 0.4726 0.031 Uiso calc U R 1
C C26 0.34888(16) 0.40606(15) 0.55785(10) 0.0189(3) Uani d . . 1
H H26A 0.3466 0.43 0.6146 0.028 Uiso calc U R 1
H H26B 0.3999 0.4736 0.5371 0.028 Uiso calc U R 1
H H26C 0.3936 0.336 0.5602 0.028 Uiso calc U R 1
C C35 0.44407(15) 0.24263(14) 0.38074(9) 0.0149(2) Uani d . . 1
C C30 0.35444(16) 0.12669(13) 0.38226(9) 0.0154(3) Uani d . . 1
C C29 0.21596(16) 0.12561(12) 0.37060(9) 0.0135(2) Uani d . . 1
C C34 0.13127(18) 0.01198(13) 0.36551(10) 0.0191(3) Uani d . . 1
H H34 0.0361 0.0069 0.3557 0.023 Uiso calc U R 1
C C33 0.1856(2) -0.09328(14) 0.37464(11) 0.0251(4) Uani d . . 1
H H33 0.1267 -0.1692 0.3709 0.03 Uiso calc U R 1
C C32 0.3245(2) -0.08924(16) 0.38917(12) 0.0275(4) Uani d . . 1
H H32 0.3605 -0.1615 0.3965 0.033 Uiso calc U R 1
C C31 0.40961(19) 0.02069(15) 0.39277(10) 0.0224(3) Uani d . . 1
H H31 0.5045 0.0248 0.4023 0.027 Uiso calc U R 1
C C11 0.20698(15) 0.47912(12) 0.19608(9) 0.0120(2) Uani d . . 1
C C12 0.06880(15) 0.48410(13) 0.18356(9) 0.0139(2) Uani d . . 1
C C17 -0.02713(15) 0.37015(14) 0.17587(9) 0.0147(2) Uani d . . 1
C C13 0.02205(18) 0.59436(15) 0.18258(10) 0.0192(3) Uani d . . 1
H H13 -0.0722 0.5946 0.1728 0.023 Uiso calc U R 1
C C14 0.1150(2) 0.70181(15) 0.19607(10) 0.0227(3) Uani d . . 1
H H14 0.0854 0.777 0.1959 0.027 Uiso calc U R 1
C C15 0.2526(2) 0.69924(14) 0.20993(10) 0.0214(3) Uani d . . 1
H H15 0.3164 0.7734 0.2194 0.026 Uiso calc U R 1
C C16 0.29832(17) 0.59053(13) 0.21016(10) 0.0174(3) Uani d . . 1
H H16 0.3928 0.5916 0.22 0.021 Uiso calc U R 1
C C18 -0.04888(17) 0.11657(14) 0.18024(10) 0.0198(3) Uani d . . 1
H H18A -0.1282 0.1124 0.201 0.03 Uiso calc U R 1
H H18B -0.0063 0.0463 0.1965 0.03 Uiso calc U R 1
H H18C -0.0782 0.1164 0.1184 0.03 Uiso calc U R 1
C C2 0.42703(15) 0.22215(13) 0.15887(9) 0.0132(2) Uani d . . 1
C C1 0.29622(15) 0.15631(13) 0.11411(9) 0.0146(2) Uani d . . 1
C C5 0.22347(16) 0.23717(14) 0.05916(9) 0.0155(3) Uani d . . 1
C C4 0.31325(16) 0.35201(14) 0.06968(9) 0.0155(3) Uani d . . 1
C C9 0.2836(2) 0.45726(17) 0.01916(11) 0.0251(3) Uani d . . 1
H H9A 0.3375 0.5325 0.0522 0.038 Uiso calc U R 1
H H9B 0.1863 0.4597 0.0055 0.038 Uiso calc U R 1
H H9C 0.3074 0.4486 -0.0334 0.038 Uiso calc U R 1
C C3 0.43725(15) 0.34638(13) 0.13499(9) 0.0140(2) Uani d . . 1
C C8 0.56412(17) 0.44144(15) 0.16430(12) 0.0216(3) Uani d . . 1
H H8A 0.6308 0.4226 0.1372 0.032 Uiso calc U R 1
H H8B 0.6026 0.4435 0.2259 0.032 Uiso calc U R 1
H H8C 0.5422 0.5206 0.149 0.032 Uiso calc U R 1
C C10 0.08670(18) 0.20139(18) -0.00592(10) 0.0247(3) Uani d . . 1
H H10A 0.0396 0.2702 -0.0124 0.037 Uiso calc U R 1
H H10B 0.0324 0.1333 0.0122 0.037 Uiso calc U R 1
H H10C 0.0985 0.1773 -0.0602 0.037 Uiso calc U R 1
C C6 0.24366(19) 0.02455(14) 0.11815(12) 0.0234(3) Uani d . . 1
H H6A 0.2618 -0.0232 0.0738 0.035 Uiso calc U R 1
H H6B 0.1452 0.0111 0.1096 0.035 Uiso calc U R 1
H H6C 0.2896 -0.0004 0.1737 0.035 Uiso calc U R 1
C C7 0.54212(16) 0.17354(15) 0.21567(11) 0.0193(3) Uani d . . 1
H H7A 0.5058 0.0996 0.2378 0.029 Uiso calc U R 1
H H7B 0.5935 0.2341 0.2628 0.029 Uiso calc U R 1
H H7C 0.6026 0.155 0.1836 0.029 Uiso calc U R 1
C C36 0.40415(19) 0.15473(17) -0.10815(11) 0.0251(3) Uani d . . 1

loop_
_atom_site_aniso_label
_atom_site_aniso_U_11
_atom_site_aniso_U_22
_atom_site_aniso_U_33
_atom_site_aniso_U_12
_atom_site_aniso_U_13
_atom_site_aniso_U_23
Ir1 0.00813(2) 0.00882(2) 0.00871(2) 0.00175(2) 0.00270(2) 0.00091(2)
Ir2 0.00930(2) 0.00761(2) 0.00862(2) 0.00107(2) 0.00302(2) 0.00057(10)
S1 0.00873(13) 0.01161(13) 0.01001(13) -0.00007(11) 0.00244(11) -0.00023(10)
S2 0.00874(13) 0.01122(13) 0.01053(13) 0.00054(11) 0.00194(11) -0.00035(10)
S3 0.0238(2) 0.01924(17) 0.02370(19) 0.00303(15) 0.00692(16) 0.00264(14)
F1 0.0552(9) 0.0399(7) 0.0294(6) 0.0032(6) 0.0092(6) -0.0151(5)
F2 0.0590(9) 0.0451(8) 0.0312(6) 0.0039(7) 0.0141(6) 0.0148(6)
F3 0.0304(7) 0.0784(11) 0.0403(7) 0.0258(7) 0.0045(6) -0.0090(7)
O1 0.0127(5) 0.0286(6) 0.0274(6) 0.0071(5) -0.0009(5) -0.0014(5)
O2 0.0112(5) 0.0326(7) 0.0249(6) 0.0063(5) 0.0007(4) 0.0018(5)
O3 0.0423(9) 0.0207(6) 0.0271(7) -0.0062(6) 0.0044(6) -0.0030(5)
O4 0.0628(11) 0.0275(7) 0.0333(8) -0.0177(7) 0.0111(8) 0.0055(6)
O5 0.0419(10) 0.0864(15) 0.0553(11) 0.0427(10) 0.0145(9) 0.0091(10)
C21 0.0139(6) 0.0132(6) 0.0092(5) 0.0010(5) 0.0030(5) -0.0011(4)
C22 0.0172(6) 0.0107(5) 0.0121(5) 0.0022(5) 0.0056(5) -0.0015(4)
C23 0.0157(6) 0.0133(6) 0.0123(5) 0.0056(5) 0.0055(5) 0.0004(4)
C28 0.0210(8) 0.0252(7) 0.0170(6) 0.0139(6) 0.0065(6) 0.0047(6)
C19 0.0129(6) 0.0144(6) 0.0120(5) 0.0030(5) 0.0059(5) 0.0013(4)
C20 0.0126(6) 0.0126(5) 0.0105(5) 0.0010(4) 0.0043(5) 0.0013(4)
C25 0.0199(7) 0.0172(6) 0.0157(6) 0.0033(5) 0.0052(5) 0.0072(5)
C24 0.0124(6) 0.0179(6) 0.0211(7) 0.0002(5) 0.0061(5) -0.0005(5)
C27 0.0328(9) 0.0098(6) 0.0196(7) 0.0014(6) 0.0095(6) 0.0002(5)
C26 0.0151(7) 0.0220(7) 0.0153(6) -0.0018(5) 0.0016(5) -0.0032(5)
C35 0.0137(6) 0.0183(6) 0.0115(5) 0.0058(5) 0.0005(5) -0.0006(5)
C30 0.0201(7) 0.0145(6) 0.0122(6) 0.0068(5) 0.0036(5) 0.0016(5)
C29 0.0192(7) 0.0104(5) 0.0122(5) 0.0042(5) 0.0060(5) 0.0019(4)
C34 0.0278(8) 0.0102(6) 0.0224(7) 0.0025(5) 0.0126(6) 0.0024(5)
C33 0.0410(11) 0.0116(6) 0.0261(8) 0.0063(6) 0.0144(8) 0.0025(6)
C32 0.0432(11) 0.0171(7) 0.0269(8) 0.0165(7) 0.0113(8) 0.0059(6)
C31 0.0271(8) 0.0221(7) 0.0199(7) 0.0154(6) 0.0037(6) 0.0032(6)
C11 0.0139(6) 0.0118(5) 0.0112(5) 0.0037(5) 0.0044(5) 0.0023(4)
C12 0.0155(6) 0.0153(6) 0.0117(5) 0.0064(5) 0.0034(5) 0.0027(5)
C17 0.0122(6) 0.0209(6) 0.0121(6) 0.0069(5) 0.0032(5) 0.0017(5)
C13 0.0235(8) 0.0226(7) 0.0144(6) 0.0146(6) 0.0040(6) 0.0042(5)
C14 0.0335(9) 0.0176(7) 0.0189(7) 0.0143(6) 0.0050(6) 0.0039(5)
C15 0.0313(9) 0.0119(6) 0.0214(7) 0.0058(6) 0.0074(6) 0.0031(5)
C16 0.0201(7) 0.0122(6) 0.0209(7) 0.0034(5) 0.0075(6) 0.0024(5)
C18 0.0166(7) 0.0191(7) 0.0187(7) -0.0068(5) 0.0043(6) -0.0046(5)
C2 0.0132(6) 0.0145(6) 0.0132(6) 0.0046(5) 0.0051(5) -0.0002(4)
C1 0.0154(6) 0.0146(6) 0.0147(6) 0.0042(5) 0.0054(5) -0.0025(5)
C5 0.0148(6) 0.0220(7) 0.0101(5) 0.0052(5) 0.0034(5) -0.0015(5)
C4 0.0180(7) 0.0208(7) 0.0121(6) 0.0081(5) 0.0083(5) 0.0046(5)
C9 0.0337(10) 0.0286(8) 0.0208(7) 0.0142(7) 0.0143(7) 0.0136(6)
C3 0.0140(6) 0.0169(6) 0.0143(6) 0.0040(5) 0.0086(5) 0.0026(5)
C8 0.0159(7) 0.0192(7) 0.0321(8) 0.0005(6) 0.0127(6) 0.0031(6)
C10 0.0197(8) 0.0366(9) 0.0136(6) 0.0065(7) -0.0013(6) -0.0045(6)
C6 0.0234(8) 0.0135(6) 0.0312(9) 0.0013(6) 0.0071(7) -0.0048(6)
C7 0.0149(7) 0.0214(7) 0.0223(7) 0.0088(6) 0.0037(6) 0.0026(6)
C36 0.0259(9) 0.0271(8) 0.0240(8) 0.0064(7) 0.0098(7) -0.0029(6)

loop_
_atom_type_symbol
_atom_type_description
_atom_type_scat_dispersion_real
_atom_type_scat_dispersion_imag
_atom_type_scat_source
C C 0.0033 0.0016 'International Tables Vol C Tables 4.2.6.8 and 6.1.1.4'
H H 0.0000 0.0000 'International Tables Vol C Tables 4.2.6.8 and 6.1.1.4'
O O 0.0106 0.0060 'International Tables Vol C Tables 4.2.6.8 and 6.1.1.4'
F F 0.0171 0.0103 'International Tables Vol C Tables 4.2.6.8 and 6.1.1.4'
S S 0.1246 0.1234 'International Tables Vol C Tables 4.2.6.8 and 6.1.1.4'
Ir Ir -1.4442 7.9887 'International Tables Vol C Tables 4.2.6.8 and 6.1.1.4'

loop_
_geom_angle_atom_site_label_1
_geom_angle_atom_site_label_2
_geom_angle_atom_site_label_3
_geom_angle
C11 Ir1 C5 113.62(6)
C11 Ir1 C3 106.77(5)
C5 Ir1 C3 64.51(6)
C11 Ir1 C4 92.12(5)
C5 Ir1 C4 38.32(6)
C3 Ir1 C4 38.48(6)
C11 Ir1 C1 151.96(5)
C5 Ir1 C1 38.43(6)
C3 Ir1 C1 63.55(5)
C4 Ir1 C1 63.60(5)
C11 Ir1 C2 144.68(5)
C5 Ir1 C2 62.93(5)
C3 Ir1 C2 38.29(5)
C4 Ir1 C2 63.18(5)
C1 Ir1 C2 36.45(5)
C11 Ir1 S1 79.69(4)
C5 Ir1 S1 105.72(4)
C3 Ir1 S1 169.70(4)
C4 Ir1 S1 135.11(4)
C1 Ir1 S1 106.96(4)
C2 Ir1 S1 135.62(4)
C11 Ir1 S2 80.36(4)
C5 Ir1 S2 165.73(4)
C3 Ir1 S2 109.94(4)
C4 Ir1 S2 143.69(4)
C1 Ir1 S2 127.43(4)
C2 Ir1 S2 104.23(4)
S1 Ir1 S2 78.747(12)
C29 Ir2 C21 111.22(5)
C29 Ir2 C19 108.91(5)
C21 Ir2 C19 64.32(5)
C29 Ir2 C20 92.18(5)
C21 Ir2 C20 38.32(5)
C19 Ir2 C20 37.98(5)
C29 Ir2 C22 149.91(5)
C21 Ir2 C22 38.69(5)
C19 Ir2 C22 63.66(5)
C20 Ir2 C22 63.69(5)
C29 Ir2 C23 146.90(5)
C21 Ir2 C23 63.31(5)
C19 Ir2 C23 38.14(5)
C20 Ir2 C23 62.95(5)
C22 Ir2 C23 36.92(5)
C29 Ir2 S1 85.88(4)
C21 Ir2 S1 162.51(4)
C19 Ir2 S1 114.73(4)
C20 Ir2 S1 149.59(4)
C22 Ir2 S1 124.10(4)
C23 Ir2 S1 104.49(4)
C29 Ir2 S2 82.50(4)
C21 Ir2 S2 98.22(4)
C19 Ir2 S2 161.45(4)
C20 Ir2 S2 130.02(4)
C22 Ir2 S2 99.04(4)
C23 Ir2 S2 129.89(4)
S1 Ir2 S2 79.864(12)
C18 S1 C17 100.56(8)
C18 S1 Ir1 123.28(6)
C17 S1 Ir1 99.31(5)
C18 S1 Ir2 117.76(5)
C17 S1 Ir2 111.42(5)
Ir1 S1 Ir2 102.823(13)
C35 S2 Ir2 98.08(5)
C35 S2 Ir1 105.10(5)
Ir2 S2 Ir1 98.429(12)
O5 S3 O4 116.42(12)
O5 S3 O3 114.32(12)
O4 S3 O3 114.86(10)
O5 S3 C36 102.45(10)
O4 S3 C36 103.15(9)
O3 S3 C36 102.96(9)
C20 C21 C22 107.89(12)
C20 C21 C26 125.53(13)
C22 C21 C26 126.30(13)
C20 C21 Ir2 72.30(8)
C22 C21 Ir2 72.81(8)
C26 C21 Ir2 125.31(10)
C23 C22 C21 107.57(12)
C23 C22 C27 126.58(14)
C21 C22 C27 125.83(14)
C23 C22 Ir2 72.40(8)
C21 C22 Ir2 68.50(7)
C27 C22 Ir2 125.42(10)
C22 C23 C19 108.90(12)
C22 C23 C28 126.93(13)
C19 C23 C28 124.00(14)
C22 C23 Ir2 70.67(8)
C19 C23 Ir2 69.36(8)
C28 C23 Ir2 129.58(10)
C23 C28 H28A 109.5
C23 C28 H28B 109.5
H28A C28 H28B 109.5
C23 C28 H28C 109.5
H28A C28 H28C 109.5
H28B C28 H28C 109.5
C20 C19 C23 107.10(12)
C20 C19 C24 126.80(13)
C23 C19 C24 125.63(13)
C20 C19 Ir2 71.02(8)
C23 C19 Ir2 72.51(8)
C24 C19 Ir2 127.86(10)
C21 C20 C19 108.34(12)
C21 C20 C25 125.12(13)
C19 C20 C25 126.52(13)
C21 C20 Ir2 69.39(7)
C19 C20 Ir2 70.99(7)
C25 C20 Ir2 126.66(10)
C20 C25 H25A 109.5
C20 C25 H25B 109.5
H25A C25 H25B 109.5
C20 C25 H25C 109.5
H25A C25 H25C 109.5
H25B C25 H25C 109.5
C19 C24 H24A 109.5
C19 C24 H24B 109.5
H24A C24 H24B 109.5
C19 C24 H24C 109.5
H24A C24 H24C 109.5
H24B C24 H24C 109.5
C22 C27 H27A 109.5
C22 C27 H27B 109.5
H27A C27 H27B 109.5
C22 C27 H27C 109.5
H27A C27 H27C 109.5
H27B C27 H27C 109.5
C21 C26 H26A 109.5
C21 C26 H26B 109.5
H26A C26 H26B 109.5
C21 C26 H26C 109.5
H26A C26 H26C 109.5
H26B C26 H26C 109.5
O1 C35 C30 126.83(14)
O1 C35 S2 119.63(12)
C30 C35 S2 113.54(11)
C29 C30 C31 122.34(15)
C29 C30 C35 118.51(13)
C31 C30 C35 119.13(15)
C30 C29 C34 116.98(13)
C30 C29 Ir2 119.66(10)
C34 C29 Ir2 123.16(12)
C33 C34 C29 120.63(16)
C33 C34 H34 119.7
C29 C34 H34 119.7
C32 C33 C34 121.23(16)
C32 C33 H33 119.4
C34 C33 H33 119.4
C31 C32 C33 119.39(15)
C31 C32 H32 120.3
C33 C32 H32 120.3
C32 C31 C30 119.37(17)
C32 C31 H31 120.3
C30 C31 H31 120.3
C16 C11 C12 116.59(13)
C16 C11 Ir1 122.46(11)
C12 C11 Ir1 120.89(10)
C11 C12 C13 122.49(14)
C11 C12 C17 118.00(13)
C13 C12 C17 119.42(14)
O2 C17 C12 131.67(14)
O2 C17 S1 120.25(12)
C12 C17 S1 108.06(10)
C14 C13 C12 119.07(15)
C14 C13 H13 120.5
C12 C13 H13 120.5
C13 C14 C15 119.49(14)
C13 C14 H14 120.3
C15 C14 H14 120.3
C16 C15 C14 121.37(16)
C16 C15 H15 119.3
C14 C15 H15 119.3
C15 C16 C11 120.96(15)
C15 C16 H16 119.5
C11 C16 H16 119.5
S1 C18 H18A 109.5
S1 C18 H18B 109.5
H18A C18 H18B 109.5
S1 C18 H18C 109.5
H18A C18 H18C 109.5
H18B C18 H18C 109.5
C1 C2 C3 108.55(13)
C1 C2 C7 126.96(13)
C3 C2 C7 124.30(13)
C1 C2 Ir1 71.07(8)
C3 C2 Ir1 67.62(8)
C7 C2 Ir1 131.03(10)
C2 C1 C5 107.88(13)
C2 C1 C6 126.31(14)
C5 C1 C6 125.72(14)
C2 C1 Ir1 72.47(8)
C5 C1 Ir1 68.14(8)
C6 C1 Ir1 127.59(11)
C4 C5 C1 108.01(13)
C4 C5 C10 125.68(15)
C1 C5 C10 125.76(15)
C4 C5 Ir1 71.32(8)
C1 C5 Ir1 73.43(8)
C10 C5 Ir1 127.58(11)
C5 C4 C3 108.04(13)
C5 C4 C9 125.43(15)
C3 C4 C9 126.50(15)
C5 C4 Ir1 70.36(8)
C3 C4 Ir1 70.37(8)
C9 C4 Ir1 126.35(11)
C4 C9 H9A 109.5
C4 C9 H9B 109.5
H9A C9 H9B 109.5
C4 C9 H9C 109.5
H9A C9 H9C 109.5
H9B C9 H9C 109.5
C4 C3 C2 107.26(13)
C4 C3 C8 127.62(14)
C2 C3 C8 124.40(14)
C4 C3 Ir1 71.16(8)
C2 C3 Ir1 74.09(8)
C8 C3 Ir1 127.79(11)
C3 C8 H8A 109.5
C3 C8 H8B 109.5
H8A C8 H8B 109.5
C3 C8 H8C 109.5
H8A C8 H8C 109.5
H8B C8 H8C 109.5
C5 C10 H10A 109.5
C5 C10 H10B 109.5
H10A C10 H10B 109.5
C5 C10 H10C 109.5
H10A C10 H10C 109.5
H10B C10 H10C 109.5
C1 C6 H6A 109.5
C1 C6 H6B 109.5
H6A C6 H6B 109.5
C1 C6 H6C 109.5
H6A C6 H6C 109.5
H6B C6 H6C 109.5
C2 C7 H7A 109.5
C2 C7 H7B 109.5
H7A C7 H7B 109.5
C2 C7 H7C 109.5
H7A C7 H7C 109.5
H7B C7 H7C 109.5
F3 C36 F2 107.14(17)
F3 C36 F1 106.92(16)
F2 C36 F1 106.70(15)
F3 C36 S3 112.15(13)
F2 C36 S3 111.65(13)
F1 C36 S3 111.95(13)

loop_
_geom_bond_atom_site_label_1
_geom_bond_atom_site_label_2
_geom_bond_distance
Ir1 C11 2.0730(14)
Ir1 C5 2.1738(14)
Ir1 C3 2.1761(14)
Ir1 C4 2.1866(14)
Ir1 C1 2.2450(14)
Ir1 C2 2.2632(14)
Ir1 S1 2.3073(3)
Ir1 S2 2.4154(3)
Ir2 C29 2.0646(14)
Ir2 C21 2.1683(13)
Ir2 C19 2.2065(14)
Ir2 C20 2.2069(13)
Ir2 C22 2.2262(13)
Ir2 C23 2.2488(14)
Ir2 S1 2.3140(3)
Ir2 S2 2.3551(3)
S1 C18 1.7967(15)
S1 C17 1.8787(15)
S2 C35 1.8247(15)
S3 O5 1.4291(18)
S3 O4 1.4315(15)
S3 O3 1.4395(14)
S3 C36 1.8188(19)
F1 C36 1.339(2)
F2 C36 1.334(2)
F3 C36 1.329(2)
O1 C35 1.2101(19)
O2 C17 1.1960(18)
C21 C20 1.436(2)
C21 C22 1.457(2)
C21 C26 1.499(2)
C22 C23 1.417(2)
C22 C27 1.498(2)
C23 C19 1.456(2)
C23 C28 1.496(2)
C28 H28A 0.98
C28 H28B 0.98
C28 H28C 0.98
C19 C20 1.436(2)
C19 C24 1.499(2)
C20 C25 1.492(2)
C25 H25A 0.98
C25 H25B 0.98
C25 H25C 0.98
C24 H24A 0.98
C24 H24B 0.98
C24 H24C 0.98
C27 H27A 0.98
C27 H27B 0.98
C27 H27C 0.98
C26 H26A 0.98
C26 H26B 0.98
C26 H26C 0.98
C35 C30 1.472(2)
C30 C29 1.400(2)
C30 C31 1.407(2)
C29 C34 1.407(2)
C34 C33 1.394(2)
C34 H34 0.95
C33 C32 1.392(3)
C33 H33 0.95
C32 C31 1.380(3)
C32 H32 0.95
C31 H31 0.95
C11 C16 1.404(2)
C11 C12 1.408(2)
C12 C13 1.409(2)
C12 C17 1.460(2)
C13 C14 1.379(3)
C13 H13 0.95
C14 C15 1.393(3)
C14 H14 0.95
C15 C16 1.389(2)
C15 H15 0.95
C16 H16 0.95
C18 H18A 0.98
C18 H18B 0.98
C18 H18C 0.98
C2 C1 1.410(2)
C2 C3 1.458(2)
C2 C7 1.493(2)
C1 C5 1.456(2)
C1 C6 1.499(2)
C5 C4 1.431(2)
C5 C10 1.497(2)
C4 C3 1.438(2)
C4 C9 1.495(2)
C9 H9A 0.98
C9 H9B 0.98
C9 H9C 0.98
C3 C8 1.495(2)
C8 H8A 0.98
C8 H8B 0.98
C8 H8C 0.98
C10 H10A 0.98
C10 H10B 0.98
C10 H10C 0.98
C6 H6A 0.98
C6 H6B 0.98
C6 H6C 0.98
C7 H7A 0.98
C7 H7B 0.98
C7 H7C 0.98

loop_
_geom_torsion_atom_site_label_1
_geom_torsion_atom_site_label_2
_geom_torsion_atom_site_label_3
_geom_torsion_atom_site_label_4
_geom_torsion
C20 C21 C22 C23 -2.00(15)
C26 C21 C22 C23 -176.19(13)
Ir2 C21 C22 C23 62.25(9)
C20 C21 C22 C27 176.80(13)
C26 C21 C22 C27 2.6(2)
Ir2 C21 C22 C27 -118.94(14)
C20 C21 C22 Ir2 -64.25(9)
C26 C21 C22 Ir2 121.56(14)
C21 C22 C23 C19 -0.75(15)
C27 C22 C23 C19 -179.54(13)
Ir2 C22 C23 C19 59.01(9)
C21 C22 C23 C28 174.72(13)
C27 C22 C23 C28 -4.1(2)
Ir2 C22 C23 C28 -125.52(14)
C21 C22 C23 Ir2 -59.75(9)
C27 C22 C23 Ir2 121.45(14)
C22 C23 C19 C20 3.20(15)
C28 C23 C19 C20 -172.43(13)
Ir2 C23 C19 C20 63.02(9)
C22 C23 C19 C24 175.73(13)
C28 C23 C19 C24 0.1(2)
Ir2 C23 C19 C24 -124.45(14)
C22 C23 C19 Ir2 -59.82(10)
C28 C23 C19 Ir2 124.55(13)
C22 C21 C20 C19 4.01(15)
C26 C21 C20 C19 178.25(13)
Ir2 C21 C20 C19 -60.57(9)
C22 C21 C20 C25 -174.39(13)
C26 C21 C20 C25 -0.1(2)
Ir2 C21 C20 C25 121.02(14)
C22 C21 C20 Ir2 64.59(9)
C26 C21 C20 Ir2 -121.17(14)
C23 C19 C20 C21 -4.43(15)
C24 C19 C20 C21 -176.84(13)
Ir2 C19 C20 C21 59.57(9)
C23 C19 C20 C25 173.94(13)
C24 C19 C20 C25 1.5(2)
Ir2 C19 C20 C25 -122.06(14)
C23 C19 C20 Ir2 -64.00(9)
C24 C19 C20 Ir2 123.59(14)
Ir2 S2 C35 O1 -155.44(12)
Ir1 S2 C35 O1 103.51(12)
Ir2 S2 C35 C30 25.00(11)
Ir1 S2 C35 C30 -76.05(10)
O1 C35 C30 C29 167.26(15)
S2 C35 C30 C29 -13.22(17)
O1 C35 C30 C31 -14.6(2)
S2 C35 C30 C31 164.89(12)
C31 C30 C29 C34 -3.1(2)
C35 C30 C29 C34 174.95(13)
C31 C30 C29 Ir2 171.86(12)
C35 C30 C29 Ir2 -10.09(18)
C30 C29 C34 C33 2.1(2)
Ir2 C29 C34 C33 -172.71(12)
C29 C34 C33 C32 0.1(3)
C34 C33 C32 C31 -1.4(3)
C33 C32 C31 C30 0.4(3)
C29 C30 C31 C32 1.9(2)
C35 C30 C31 C32 -176.14(15)
C16 C11 C12 C13 1.8(2)
Ir1 C11 C12 C13 -175.50(11)
C16 C11 C12 C17 -174.93(13)
Ir1 C11 C12 C17 7.81(18)
C11 C12 C17 O2 -160.29(16)
C13 C12 C17 O2 22.9(2)
C11 C12 C17 S1 21.35(16)
C13 C12 C17 S1 -155.45(11)
C18 S1 C17 O2 19.36(14)
Ir1 S1 C17 O2 145.96(12)
Ir2 S1 C17 O2 -106.23(12)
C18 S1 C17 C12 -162.06(10)
Ir1 S1 C17 C12 -35.47(10)
Ir2 S1 C17 C12 72.35(10)
C11 C12 C13 C14 -1.4(2)
C17 C12 C13 C14 175.29(14)
C12 C13 C14 C15 0.3(2)
C13 C14 C15 C16 0.2(2)
C14 C15 C16 C11 0.2(2)
C12 C11 C16 C15 -1.2(2)
Ir1 C11 C16 C15 176.04(12)
C3 C2 C1 C5 1.84(16)
C7 C2 C1 C5 -173.19(14)
Ir1 C2 C1 C5 59.19(9)
C3 C2 C1 C6 178.48(14)
C7 C2 C1 C6 3.5(2)
Ir1 C2 C1 C6 -124.17(15)
C3 C2 C1 Ir1 -57.34(9)
C7 C2 C1 Ir1 127.62(15)
C2 C1 C5 C4 1.44(16)
C6 C1 C5 C4 -175.22(14)
Ir1 C1 C5 C4 63.38(10)
C2 C1 C5 C10 173.32(14)
C6 C1 C5 C10 -3.3(2)
Ir1 C1 C5 C10 -124.74(15)
C2 C1 C5 Ir1 -61.94(10)
C6 C1 C5 Ir1 121.40(15)
C1 C5 C4 C3 -4.19(16)
C10 C5 C4 C3 -176.08(14)
Ir1 C5 C4 C3 60.56(10)
C1 C5 C4 C9 174.02(14)
C10 C5 C4 C9 2.1(2)
Ir1 C5 C4 C9 -121.23(15)
C1 C5 C4 Ir1 -64.76(10)
C10 C5 C4 Ir1 123.35(15)
C5 C4 C3 C2 5.28(15)
C9 C4 C3 C2 -172.91(14)
Ir1 C4 C3 C2 65.84(9)
C5 C4 C3 C8 175.77(14)
C9 C4 C3 C8 -2.4(2)
Ir1 C4 C3 C8 -123.67(15)
C5 C4 C3 Ir1 -60.56(10)
C9 C4 C3 Ir1 121.25(15)
C1 C2 C3 C4 -4.42(15)
C7 C2 C3 C4 170.78(13)
Ir1 C2 C3 C4 -63.88(9)
C1 C2 C3 C8 -175.30(14)
C7 C2 C3 C8 -0.1(2)
Ir1 C2 C3 C8 125.24(14)
C1 C2 C3 Ir1 59.46(10)
C7 C2 C3 Ir1 -125.34(14)
O5 S3 C36 F3 177.58(16)
O4 S3 C36 F3 -61.12(17)
O3 S3 C36 F3 58.67(16)
O5 S3 C36 F2 57.32(16)
O4 S3 C36 F2 178.62(14)
O3 S3 C36 F2 -61.59(15)
O5 S3 C36 F1 -62.23(17)
O4 S3 C36 F1 59.06(16)
O3 S3 C36 F1 178.85(13)
